data_4327244
loop_
_publ_author_name
'D. Amilan Jose'
'D. Krishna Kumar'
'Bishwajit Ganguly'
'Amitava Das'

_publ_section_title
;
 Rugby-Ball-Shaped Sulfate-Water-Sulfate Adduct Encapsulated in a Neutral
 Molecular Receptor Capsule
;
_journal_name_full 'Inorganic Chemistry'
_journal_page_first 5817
_journal_page_last 5819
_journal_paper_doi 10.1021/ic062466+
_journal_volume 46
_journal_year 2007
_chemical_formula_sum 'C27 H30 N10 O9'
_chemical_formula_weight 638.61
_chemical_name_systematic
; 
 ? 
;
_space_group_IT_number 2
_symmetry_cell_setting triclinic
_symmetry_space_group_name_Hall '-P 1'
_symmetry_space_group_name_H-M 'P -1'
_atom_sites_solution_hydrogens geom
_atom_sites_solution_primary direct
_atom_sites_solution_secondary difmap
_audit_creation_method SHELXL-97
_cell_angle_alpha 90.878(4)
_cell_angle_beta 108.591(3)
_cell_angle_gamma 102.259(4)
_cell_formula_units_Z 2
_cell_length_a 8.9805(14)
_cell_length_b 13.021(2)
_cell_length_c 13.710(2)
_cell_measurement_temperature 298(2)
_cell_volume 1478.9(4)
_computing_cell_refinement 'BRUKER AXS SMART 3'
_computing_data_collection 'BRUKER AXS SMART 3'
_computing_data_reduction 'BRUKER AXS SAINT'
_computing_molecular_graphics 'BRUKER SHELXLTL'
_computing_publication_material 'MERCURY 1.4'
_computing_structure_refinement 'SHELXL-97 (Sheldrick, 1997)'
_computing_structure_solution 'SHELXS-97 (Sheldrick, 1990)'
_diffrn_ambient_temperature 298(2)
_diffrn_detector_area_resol_mean 0.3
_diffrn_measured_fraction_theta_full 0.891
_diffrn_measured_fraction_theta_max 0.891
_diffrn_measurement_device_type 'BRUKER SMART CCD AREA DETECTOR'
_diffrn_measurement_method 'PHI-OMEGA SCAN'
_diffrn_radiation_monochromator graphite
_diffrn_radiation_source 'fine-focus sealed tube'
_diffrn_radiation_type MoK\a
_diffrn_radiation_wavelength 0.71073
_diffrn_reflns_av_R_equivalents 0.0287
_diffrn_reflns_av_sigmaI/netI 0.1063
_diffrn_reflns_limit_h_max 11
_diffrn_reflns_limit_h_min -11
_diffrn_reflns_limit_k_max 17
_diffrn_reflns_limit_k_min -13
_diffrn_reflns_limit_l_max 16
_diffrn_reflns_limit_l_min -18
_diffrn_reflns_number 8992
_diffrn_reflns_theta_full 28.26
_diffrn_reflns_theta_max 28.26
_diffrn_reflns_theta_min 1.57
_exptl_absorpt_coefficient_mu 0.111
_exptl_absorpt_correction_T_max 0.9934
_exptl_absorpt_correction_T_min 0.9644
_exptl_absorpt_correction_type multi-scan
_exptl_absorpt_process_details SADABS
_exptl_crystal_colour COLORLESS
_exptl_crystal_density_diffrn 1.434
_exptl_crystal_description ROD
_exptl_crystal_F_000 668
_exptl_crystal_size_max 0.33
_exptl_crystal_size_mid 0.12
_exptl_crystal_size_min 0.06
_refine_diff_density_max 0.271
_refine_diff_density_min -0.259
_refine_diff_density_rms 0.055
_refine_ls_extinction_method none
_refine_ls_goodness_of_fit_ref 1.128
_refine_ls_hydrogen_treatment mixed
_refine_ls_matrix_type full
_refine_ls_number_parameters 535
_refine_ls_number_reflns 6524
_refine_ls_number_restraints 0
_refine_ls_restrained_S_all 1.128
_refine_ls_R_factor_all 0.1793
_refine_ls_R_factor_gt 0.0861
_refine_ls_shift/su_max 0.000
_refine_ls_shift/su_mean 0.000
_refine_ls_structure_factor_coef Fsqd
_refine_ls_weighting_details 'calc w=1/[\s^2^(Fo^2^)+(0.0580P)^2^+0.0847P] where P=(Fo^2^+2Fc^2^)/3'
_refine_ls_weighting_scheme calc
_refine_ls_wR_factor_gt 0.1526
_refine_ls_wR_factor_ref 0.1918
_reflns_number_gt 3093
_reflns_number_total 6524
_reflns_threshold_expression >2sigma(I)
_cod_data_source_file ic0624662B2B-file004_1.cif
_cod_data_source_block kkam103m
_cod_database_code 4327244

loop_
_symmetry_equiv_pos_as_xyz
'x, y, z'
'-x, -y, -z'

loop_
_atom_site_label
_atom_site_type_symbol
_atom_site_fract_x
_atom_site_fract_y
_atom_site_fract_z
_atom_site_U_iso_or_equiv
_atom_site_adp_type
_atom_site_occupancy
_atom_site_symmetry_multiplicity
_atom_site_calc_flag
N1 N 0.4643(4) 0.6955(2) 0.2509(2) 0.0360(8) Uani 1 1 d
C2A C 0.6148(6) 0.7355(4) 0.3363(4) 0.0454(12) Uani 1 1 d
C3A C 0.6326(6) 0.6690(4) 0.4261(3) 0.0470(11) Uani 1 1 d
N4A N 0.6171(5) 0.5614(3) 0.3929(3) 0.0531(10) Uani 1 1 d
C5A C 0.6793(5) 0.4926(3) 0.4535(3) 0.0444(10) Uani 1 1 d
O6A O 0.7646(4) 0.5155(2) 0.54471(19) 0.0630(9) Uani 1 1 d
N7A N 0.6436(5) 0.3921(3) 0.4064(3) 0.0563(11) Uani 1 1 d
C8A C 0.7027(5) 0.3056(3) 0.4503(3) 0.0437(10) Uani 1 1 d
C9A C 0.8562(6) 0.3154(4) 0.5166(3) 0.0523(12) Uani 1 1 d
C10A C 0.9097(6) 0.2267(4) 0.5543(3) 0.0563(13) Uani 1 1 d
C11A C 0.8004(6) 0.1293(4) 0.5259(3) 0.0529(12) Uani 1 1 d
C12A C 0.6490(6) 0.1175(4) 0.4608(3) 0.0503(12) Uani 1 1 d
C13A C 0.5965(7) 0.2065(4) 0.4237(3) 0.0528(13) Uani 1 1 d
N14A N 0.8628(7) 0.0360(4) 0.5632(3) 0.0696(13) Uani 1 1 d
O15A O 1.0066(5) 0.0453(3) 0.6057(3) 0.0964(14) Uani 1 1 d
O16A O 0.7603(6) -0.0477(3) 0.5519(3) 0.1055(15) Uani 1 1 d
C2B C 0.3313(5) 0.7387(3) 0.2624(3) 0.0378(10) Uani 1 1 d
C3B C 0.1682(5) 0.6707(3) 0.2039(3) 0.0453(11) Uani 1 1 d
N4B N 0.1363(4) 0.5723(2) 0.2498(2) 0.0433(9) Uani 1 1 d
C5B C 0.0087(5) 0.4946(3) 0.2022(3) 0.0359(9) Uani 1 1 d
O6B O -0.0843(4) 0.4982(2) 0.1150(2) 0.0598(9) Uani 1 1 d
N7B N -0.0078(4) 0.4099(3) 0.2599(3) 0.0474(10) Uani 1 1 d
C8B C -0.1238(5) 0.3145(3) 0.2331(3) 0.0367(9) Uani 1 1 d
C9B C -0.2697(5) 0.3002(3) 0.1558(3) 0.0446(11) Uani 1 1 d
C10B C -0.3774(6) 0.2028(4) 0.1339(3) 0.0519(12) Uani 1 1 d
C11B C -0.3338(5) 0.1212(3) 0.1911(3) 0.0423(10) Uani 1 1 d
C12B C -0.1917(5) 0.1339(3) 0.2685(3) 0.0393(10) Uani 1 1 d
C13B C -0.0827(5) 0.2302(3) 0.2890(3) 0.0419(10) Uani 1 1 d
N14B N -0.4514(5) 0.0199(3) 0.1711(3) 0.0645(11) Uani 1 1 d
O15B O -0.5668(5) 0.0031(3) 0.0938(3) 0.1114(15) Uani 1 1 d
O16B O -0.4246(5) -0.0438(3) 0.2342(3) 0.1032(14) Uani 1 1 d
C2C C 0.4831(6) 0.7088(3) 0.1496(3) 0.0459(11) Uani 1 1 d
C3C C 0.5053(5) 0.6098(4) 0.1026(3) 0.0470(11) Uani 1 1 d
N4C N 0.3586(4) 0.5253(3) 0.0712(3) 0.0473(9) Uani 1 1 d
C5C C 0.3385(5) 0.4377(3) 0.1209(3) 0.0429(10) Uani 1 1 d
O6C O 0.4428(3) 0.4216(2) 0.1996(2) 0.0564(8) Uani 1 1 d
N7C N 0.1994(4) 0.3648(3) 0.0730(3) 0.0462(9) Uani 1 1 d
C8C C 0.1503(5) 0.2628(3) 0.0970(3) 0.0413(10) Uani 1 1 d
C9C C 0.2450(6) 0.2120(4) 0.1707(3) 0.0513(12) Uani 1 1 d
C10C C 0.1896(6) 0.1095(4) 0.1864(4) 0.0533(12) Uani 1 1 d
C11C C 0.0334(6) 0.0575(3) 0.1330(3) 0.0464(11) Uani 1 1 d
C12C C -0.0661(6) 0.1054(3) 0.0614(3) 0.0461(11) Uani 1 1 d
C13C C -0.0098(5) 0.2079(3) 0.0441(3) 0.0442(10) Uani 1 1 d
N14C N -0.0258(6) -0.0517(3) 0.1514(3) 0.0615(11) Uani 1 1 d
O15C O 0.0735(5) -0.0972(3) 0.2074(3) 0.0850(12) Uani 1 1 d
O16C O -0.1700(5) -0.0926(3) 0.1103(3) 0.0901(12) Uani 1 1 d
H2A H 0.646(5) 0.813(3) 0.355(3) 0.055(12) Uiso 1 1 d
H2A' H 0.673(5) 0.731(3) 0.312(3) 0.032(14) Uiso 1 1 d
H3A H 0.728(4) 0.697(3) 0.486(3) 0.034(10) Uiso 1 1 d
H3A' H 0.551(4) 0.673(2) 0.456(2) 0.027(10) Uiso 1 1 d
H4A H 0.548(5) 0.542(3) 0.333(3) 0.044(12) Uiso 1 1 d
H7A H 0.576(4) 0.377(3) 0.351(3) 0.029(10) Uiso 1 1 d
H9A H 0.899(7) 0.381(4) 0.539(4) 0.10(2) Uiso 1 1 d
H10A H 1.017(5) 0.233(3) 0.598(3) 0.051(12) Uiso 1 1 d
H12A H 0.581(6) 0.049(4) 0.442(4) 0.087(17) Uiso 1 1 d
H13A H 0.512(5) 0.204(3) 0.381(3) 0.058(15) Uiso 1 1 d
H2B H 0.329(3) 0.811(2) 0.2380(19) 0.012(7) Uiso 1 1 d
H2B' H 0.347(4) 0.744(2) 0.334(2) 0.018(8) Uiso 1 1 d
H3B H 0.080(4) 0.711(3) 0.206(2) 0.034(9) Uiso 1 1 d
H3B' H 0.164(4) 0.650(3) 0.130(3) 0.039(10) Uiso 1 1 d
H4B H 0.225(5) 0.566(3) 0.312(3) 0.053(11) Uiso 1 1 d
H7B H 0.056(5) 0.417(3) 0.319(3) 0.055(13) Uiso 1 1 d
H9B H -0.279(5) 0.357(3) 0.119(3) 0.073(15) Uiso 1 1 d
H10B H -0.476(5) 0.194(3) 0.086(3) 0.068(14) Uiso 1 1 d
H12B H -0.191(5) 0.076(3) 0.312(3) 0.066(13) Uiso 1 1 d
H13B H 0.023(5) 0.239(3) 0.341(3) 0.072(14) Uiso 1 1 d
H2C H 0.392(5) 0.723(3) 0.092(3) 0.043(11) Uiso 1 1 d
H2C' H 0.562(4) 0.769(3) 0.155(2) 0.036(11) Uiso 1 1 d
H3C H 0.549(4) 0.628(3) 0.034(3) 0.059(12) Uiso 1 1 d
H3C' H 0.599(5) 0.581(3) 0.153(3) 0.063(13) Uiso 1 1 d
H4C H 0.276(4) 0.529(2) 0.010(2) 0.024(9) Uiso 1 1 d
H7C H 0.168(6) 0.381(4) 0.016(4) 0.083(18) Uiso 1 1 d
H9C H 0.358(7) 0.239(4) 0.189(4) 0.12(2) Uiso 1 1 d
H10C H 0.232(5) 0.071(3) 0.238(3) 0.060(13) Uiso 1 1 d
H12C H -0.181(5) 0.070(3) 0.027(3) 0.048(11) Uiso 1 1 d
H13C H -0.091(4) 0.240(3) -0.011(3) 0.047(10) Uiso 1 1 d

loop_
_atom_site_aniso_label
_atom_site_aniso_U_11
_atom_site_aniso_U_22
_atom_site_aniso_U_33
_atom_site_aniso_U_23
_atom_site_aniso_U_13
_atom_site_aniso_U_12
N1 0.034(2) 0.0336(18) 0.0320(17) 0.0053(14) 0.0028(15) 0.0022(15)
C2A 0.034(3) 0.049(3) 0.048(3) 0.005(2) 0.008(2) 0.006(2)
C3A 0.049(3) 0.051(3) 0.033(2) 0.000(2) 0.002(2) 0.013(2)
N4A 0.062(3) 0.050(2) 0.034(2) 0.0018(18) -0.005(2) 0.017(2)
C5A 0.047(3) 0.043(3) 0.032(2) 0.005(2) 0.000(2) 0.008(2)
O6A 0.083(2) 0.0482(18) 0.0327(16) 0.0023(13) -0.0141(16) 0.0129(16)
N7A 0.073(3) 0.046(2) 0.029(2) 0.0000(18) -0.014(2) 0.018(2)
C8A 0.052(3) 0.047(3) 0.029(2) 0.0056(19) 0.006(2) 0.017(2)
C9A 0.053(3) 0.056(3) 0.041(3) 0.005(2) 0.005(2) 0.014(3)
C10A 0.048(3) 0.075(4) 0.046(3) 0.017(3) 0.005(2) 0.029(3)
C11A 0.074(4) 0.059(3) 0.036(2) 0.014(2) 0.018(2) 0.036(3)
C12A 0.058(3) 0.049(3) 0.046(3) 0.011(2) 0.017(2) 0.015(3)
C13A 0.055(3) 0.057(3) 0.039(3) 0.009(2) 0.003(2) 0.016(3)
N14A 0.094(4) 0.077(3) 0.056(3) 0.025(3) 0.026(3) 0.055(3)
O15A 0.098(3) 0.108(3) 0.096(3) 0.035(2) 0.017(3) 0.072(3)
O16A 0.155(4) 0.060(3) 0.100(3) 0.033(2) 0.032(3) 0.037(3)
C2B 0.037(3) 0.032(2) 0.043(3) 0.010(2) 0.010(2) 0.0105(19)
C3B 0.045(3) 0.035(2) 0.047(3) 0.011(2) 0.004(2) 0.007(2)
N4B 0.044(2) 0.0323(19) 0.0328(18) 0.0080(15) -0.0062(17) -0.0062(16)
C5B 0.035(2) 0.037(2) 0.030(2) 0.0049(18) 0.0060(18) 0.0031(19)
O6B 0.059(2) 0.0499(18) 0.0395(16) 0.0156(14) -0.0096(15) -0.0133(15)
N7B 0.052(2) 0.038(2) 0.0292(19) 0.0098(16) -0.0066(18) -0.0068(17)
C8B 0.041(3) 0.031(2) 0.034(2) 0.0024(17) 0.0132(19) -0.0015(19)
C9B 0.036(3) 0.041(3) 0.051(3) 0.016(2) 0.009(2) 0.002(2)
C10B 0.039(3) 0.053(3) 0.046(3) 0.009(2) -0.001(2) -0.003(2)
C11B 0.049(3) 0.029(2) 0.047(2) -0.0023(19) 0.022(2) -0.004(2)
C12B 0.045(3) 0.034(2) 0.041(2) 0.009(2) 0.018(2) 0.006(2)
C13B 0.046(3) 0.041(3) 0.031(2) 0.0067(19) 0.004(2) 0.005(2)
N14B 0.062(3) 0.041(2) 0.078(3) -0.002(2) 0.019(3) -0.008(2)
O15B 0.078(3) 0.081(3) 0.114(3) 0.003(2) -0.018(3) -0.033(2)
O16B 0.125(4) 0.040(2) 0.117(3) 0.024(2) 0.025(3) -0.020(2)
C2C 0.049(3) 0.035(3) 0.046(3) 0.009(2) 0.011(2) 0.000(2)
C3C 0.034(3) 0.056(3) 0.047(3) 0.000(2) 0.011(2) 0.005(2)
N4C 0.050(2) 0.046(2) 0.0335(19) 0.0056(17) -0.0018(18) 0.0080(18)
C5C 0.047(3) 0.041(3) 0.035(2) -0.005(2) 0.003(2) 0.016(2)
O6C 0.055(2) 0.0485(18) 0.0446(16) 0.0040(14) -0.0132(15) 0.0118(15)
N7C 0.042(2) 0.047(2) 0.039(2) 0.0038(19) -0.0007(18) 0.0100(18)
C8C 0.049(3) 0.044(3) 0.030(2) 0.0031(19) 0.008(2) 0.016(2)
C9C 0.029(3) 0.057(3) 0.063(3) 0.019(2) 0.006(2) 0.013(2)
C10C 0.041(3) 0.058(3) 0.064(3) 0.020(3) 0.015(2) 0.022(3)
C11C 0.060(3) 0.037(2) 0.045(2) 0.005(2) 0.017(2) 0.016(2)
C12C 0.041(3) 0.053(3) 0.041(2) 0.000(2) 0.010(2) 0.008(2)
C13C 0.037(3) 0.052(3) 0.039(2) 0.007(2) 0.004(2) 0.015(2)
N14C 0.081(4) 0.048(3) 0.064(3) 0.006(2) 0.035(3) 0.018(3)
O15C 0.116(3) 0.052(2) 0.093(3) 0.0218(19) 0.031(2) 0.035(2)
O16C 0.084(3) 0.066(2) 0.114(3) 0.022(2) 0.035(3) -0.001(2)

loop_
_atom_type_symbol
_atom_type_description
_atom_type_scat_dispersion_real
_atom_type_scat_dispersion_imag
_atom_type_scat_source
C C 0.0033 0.0016 'International Tables Vol C Tables 4.2.6.8 and 6.1.1.4'
H H 0.0000 0.0000 'International Tables Vol C Tables 4.2.6.8 and 6.1.1.4'
N N 0.0061 0.0033 'International Tables Vol C Tables 4.2.6.8 and 6.1.1.4'
O O 0.0106 0.0060 'International Tables Vol C Tables 4.2.6.8 and 6.1.1.4'

loop_
_geom_angle_atom_site_label_1
_geom_angle_atom_site_label_2
_geom_angle_atom_site_label_3
_geom_angle
C2C N1 C2A 112.9(4)
C2C N1 C2B 112.5(3)
C2A N1 C2B 111.8(3)
N1 C2A C3A 112.8(4)
N1 C2A H2A 117(2)
C3A C2A H2A 115(2)
N1 C2A H2A' 101(3)
C3A C2A H2A' 110(3)
H2A C2A H2A' 100(4)
N4A C3A C2A 110.4(4)
N4A C3A H3A 114(2)
C2A C3A H3A 114.1(19)
N4A C3A H3A' 109(2)
C2A C3A H3A' 109.6(19)
H3A C3A H3A' 99(3)
C5A N4A C3A 124.4(4)
C5A N4A H4A 122(3)
C3A N4A H4A 113(2)
O6A C5A N4A 123.5(4)
O6A C5A N7A 121.8(4)
N4A C5A N7A 114.6(3)
C5A N7A C8A 126.7(3)
C5A N7A H7A 119(2)
C8A N7A H7A 114(2)
C9A C8A C13A 120.0(4)
C9A C8A N7A 122.9(4)
C13A C8A N7A 117.1(4)
C8A C9A C10A 120.3(5)
C8A C9A H9A 110(4)
C10A C9A H9A 128(4)
C9A C10A C11A 117.9(5)
C9A C10A H10A 120(2)
C11A C10A H10A 122(2)
C12A C11A C10A 122.9(4)
C12A C11A N14A 120.3(5)
C10A C11A N14A 116.6(4)
C11A C12A C13A 118.8(5)
C11A C12A H12A 119(3)
C13A C12A H12A 122(3)
C12A C13A C8A 120.0(5)
C12A C13A H13A 123(3)
C8A C13A H13A 116(3)
O15A N14A O16A 124.1(4)
O15A N14A C11A 119.7(5)
O16A N14A C11A 116.1(5)
N1 C2B C3B 112.7(3)
N1 C2B H2B 114.7(16)
C3B C2B H2B 105.3(16)
N1 C2B H2B' 106.3(18)
C3B C2B H2B' 110.4(19)
H2B C2B H2B' 107(2)
N4B C3B C2B 111.8(3)
N4B C3B H3B 107.4(18)
C2B C3B H3B 108.7(19)
N4B C3B H3B' 105.6(19)
C2B C3B H3B' 110(2)
H3B C3B H3B' 114(3)
C5B N4B C3B 121.5(3)
C5B N4B H4B 125(2)
C3B N4B H4B 113(2)
O6B C5B N4B 123.1(3)
O6B C5B N7B 123.5(4)
N4B C5B N7B 113.4(3)
C5B N7B C8B 128.8(3)
C5B N7B H7B 116(3)
C8B N7B H7B 115(3)
C9B C8B C13B 119.9(4)
C9B C8B N7B 124.0(4)
C13B C8B N7B 116.1(4)
C8B C9B C10B 120.3(4)
C8B C9B H9B 113(3)
C10B C9B H9B 127(3)
C11B C10B C9B 118.5(4)
C11B C10B H10B 121(3)
C9B C10B H10B 121(3)
C12B C11B C10B 122.2(4)
C12B C11B N14B 119.4(4)
C10B C11B N14B 118.2(4)
C11B C12B C13B 119.4(4)
C11B C12B H12B 112(3)
C13B C12B H12B 128(2)
C12B C13B C8B 119.7(4)
C12B C13B H13B 120(2)
C8B C13B H13B 120(3)
O15B N14B O16B 123.4(4)
O15B N14B C11B 119.5(4)
O16B N14B C11B 117.1(4)
N1 C2C C3C 112.4(3)
N1 C2C H2C 119(2)
C3C C2C H2C 100(2)
N1 C2C H2C' 108(2)
C3C C2C H2C' 116(2)
H2C C2C H2C' 101(3)
N4C C3C C2C 112.8(4)
N4C C3C H3C 110.1(19)
C2C C3C H3C 110.3(18)
N4C C3C H3C' 109(2)
C2C C3C H3C' 112(2)
H3C C3C H3C' 103(3)
C5C N4C C3C 124.1(4)
C5C N4C H4C 117.0(19)
C3C N4C H4C 118.8(19)
O6C C5C N4C 122.8(4)
O6C C5C N7C 122.7(4)
N4C C5C N7C 114.3(3)
C5C N7C C8C 128.9(4)
C5C N7C H7C 105(4)
C8C N7C H7C 121(4)
C9C C8C N7C 124.9(4)
C9C C8C C13C 117.4(4)
N7C C8C C13C 117.7(3)
C10C C9C C8C 121.2(4)
C10C C9C H9C 119(3)
C8C C9C H9C 115(3)
C9C C10C C11C 120.1(4)
C9C C10C H10C 130(3)
C11C C10C H10C 109(3)
C12C C11C C10C 120.8(4)
C12C C11C N14C 119.4(4)
C10C C11C N14C 119.8(4)
C11C C12C C13C 119.2(4)
C11C C12C H12C 121(2)
C13C C12C H12C 120(2)
C12C C13C C8C 121.2(4)
C12C C13C H13C 116(2)
C8C C13C H13C 123(2)
O16C N14C O15C 124.2(4)
O16C N14C C11C 118.2(4)
O15C N14C C11C 117.6(4)

loop_
_geom_bond_atom_site_label_1
_geom_bond_atom_site_label_2
_geom_bond_distance
N1 C2C 1.461(5)
N1 C2A 1.463(5)
N1 C2B 1.473(5)
C2A C3A 1.503(6)
C2A H2A 0.99(4)
C2A H2A' 0.72(3)
C3A N4A 1.431(5)
C3A H3A 0.98(4)
C3A H3A' 0.96(3)
N4A C5A 1.320(5)
N4A H4A 0.85(4)
C5A O6A 1.233(4)
C5A N7A 1.377(5)
N7A C8A 1.409(5)
N7A H7A 0.80(3)
C8A C9A 1.366(6)
C8A C13A 1.395(6)
C9A C10A 1.389(6)
C9A H9A 0.86(5)
C10A C11A 1.390(7)
C10A H10A 0.95(4)
C11A C12A 1.343(6)
C11A N14A 1.476(5)
C12A C13A 1.385(6)
C12A H12A 0.95(5)
C13A H13A 0.79(4)
N14A O15A 1.214(5)
N14A O16A 1.239(6)
C2B C3B 1.500(6)
C2B H2B 1.01(3)
C2B H2B' 0.95(3)
C3B N4B 1.451(5)
C3B H3B 1.05(3)
C3B H3B' 1.03(3)
N4B C5B 1.331(5)
N4B H4B 0.98(4)
C5B O6B 1.229(4)
C5B N7B 1.377(5)
N7B C8B 1.399(5)
N7B H7B 0.82(4)
C8B C9B 1.371(5)
C8B C13B 1.395(5)
C9B C10B 1.384(6)
C9B H9B 0.91(4)
C10B C11B 1.380(5)
C10B H10B 0.90(4)
C11B C12B 1.351(5)
C11B N14B 1.464(5)
C12B C13B 1.380(5)
C12B H12B 0.97(4)
C13B H13B 0.97(4)
N14B O15B 1.201(5)
N14B O16B 1.212(4)
C2C C3C 1.510(6)
C2C H2C 0.99(4)
C2C H2C' 0.92(4)
C3C N4C 1.463(5)
C3C H3C 1.14(4)
C3C H3C' 1.04(4)
N4C C5C 1.346(5)
N4C H4C 0.93(3)
C5C O6C 1.237(4)
C5C N7C 1.359(5)
N7C C8C 1.386(5)
N7C H7C 0.79(4)
C8C C9C 1.376(5)
C8C C13C 1.410(6)
C9C C10C 1.367(6)
C9C H9C 0.95(6)
C10C C11C 1.374(6)
C10C H10C 0.90(4)
C11C C12C 1.359(5)
C11C N14C 1.464(5)
C12C C13C 1.375(6)
C12C H12C 0.99(4)
C13C H13C 1.03(3)
N14C O16C 1.229(5)
N14C O15C 1.240(5)

loop_
_geom_hbond_atom_site_label_D
_geom_hbond_atom_site_label_H
_geom_hbond_atom_site_label_A
_geom_hbond_distance_DH
_geom_hbond_distance_HA
_geom_hbond_distance_DA
_geom_hbond_angle_DHA
_geom_hbond_site_symmetry_A
N4B H4B O6A 0.98(4) 2.23(4) 2.995(4) 133(3) 2_666
N4C H4C O6B 0.93(3) 1.97(3) 2.886(4) 167(3) 2_565
N7B H7B O6A 0.82(4) 2.07(4) 2.860(4) 162(4) 2_666
N7C H7C O6B 0.79(4) 2.45(5) 3.182(4) 154(5) 2_565
C2A H2A O16B 0.99(4) 2.57(4) 3.252(6) 126(3) 1_665
C3B H3B O15C 1.05(3) 2.51(3) 3.312(5) 133(2) 1_565
C12B H12B O15A 0.97(4) 2.55(4) 3.335(5) 138(3) 2_656
C12C H12C O15B 0.99(4) 2.32(4) 3.294(6) 165(3) 2_455
